data_2108575
loop_
_publ_author_name
'Patyk-Ka\'zmierczak, Ewa'
'Ka\'zmierczak, Micha\/l'

_publ_section_title
;
 A new high-pressure benzocaine polymorph --- towards understanding the
 molecular aggregation in crystals of an important active pharmaceutical
 ingredient (API)
;
_journal_coeditor_code LO5062SUP1
_journal_issue 1
_journal_name_full 'Acta Crystallographica Section B'
_journal_page_first
;
;
_journal_paper_doi 10.1107/S2052520619016548
_journal_volume 76
_journal_year 2020
_chemical_formula_moiety 'C9 H11 N O2'
_chemical_formula_sum 'C9 H11 N O2'
_chemical_formula_weight 165.19
_chemical_name_common Benzocaine
_chemical_name_systematic '4-aminobenzoic acid ethyl ester'
_space_group_crystal_system monoclinic
_space_group_IT_number 14
_space_group_name_Hall '-P 2ybc'
_space_group_name_H-M_alt 'P 1 21/c 1'
_atom_sites_solution_hydrogens mixed
_atom_sites_solution_primary direct
_cell_angle_alpha 90
_cell_angle_beta 91.47(4)
_cell_angle_gamma 90
_cell_formula_units_Z 4
_cell_length_a 8.1928(6)
_cell_length_b 5.4539(5)
_cell_length_c 20.07(5)
_cell_measurement_reflns_used 592
_cell_measurement_temperature 295
_cell_measurement_theta_max 21.5190
_cell_measurement_theta_min 4.4560
_cell_volume 896(2)
_computing_cell_refinement 'CrysAlisPro 1.171.38.41 (Rigaku OD, 2015)'
_computing_data_collection 'CrysAlisPro 1.171.38.41 (Rigaku OD, 2015)'
_computing_data_reduction 'CrysAlisPro 1.171.38.41 (Rigaku OD, 2015)'
_computing_molecular_graphics 'Olex2 (Dolomanov et al., 2009)'
_computing_publication_material 'Olex2 (Dolomanov et al., 2009)'
_computing_structure_refinement 'ShelXL (Sheldrick, 2015)'
_computing_structure_solution 'ShelXS (Sheldrick, 2008)'
_diffrn_ambient_temperature 295
_diffrn_detector 'CCD plate'
_diffrn_detector_area_resol_mean 16.2413
_diffrn_detector_type Eos
_diffrn_measured_fraction_theta_full 0.190
_diffrn_measured_fraction_theta_max 0.169
_diffrn_measurement_details
;
List of Runs (angles in degrees, time in seconds):

  # Type    Start    End  Width  t~exp~   \w     \q     \k     \f   Frames
--------------------------------------------------------------------------
  1  \f    -35.00  19.75   0.75   20.00   0.00 -30.00   0.00    --    73
  2  \f    140.00 200.00   0.75   20.00   0.00 -30.00   0.00    --    80
  3  \f    160.00 217.00   0.75   20.00   0.00  30.00   0.00    --    76
  4  \f    -20.00  34.75   0.75   20.00   0.00  30.00   0.00    --    73
  5  \w    -24.00  24.00   0.75   20.00    --   30.00  39.46 -12.90   64
  6  \w    -24.00  24.00   0.75   20.00    --   30.00  39.46 167.10   64
  7  \w    -50.00  10.00   0.75   20.00    --  -30.00  39.46 167.10   80
  8  \w    -50.00  10.00   0.75   20.00    --  -30.00  39.46 -12.90   80
  9  \w    -64.00  -8.50   0.75   20.00    --  -30.00  81.40 -28.90   74
 10  \w    -64.00  -8.50   0.75   20.00    --  -30.00  81.40 151.10   74
 11  \w    -19.00   8.00   0.75   20.00    --   30.00  81.40 151.10   36
 12  \w    -19.00   8.00   0.75   20.00    --   30.00  81.40 -28.90   36
 13  \w    -43.00 -21.25   0.75   20.00    --   30.00 134.60 -56.90   29
 14  \w    -43.00 -21.25   0.75   20.00    --   30.00 134.60 123.10   29
 15  \w    -90.00 -36.00   0.75   20.00    --  -30.00 134.60 123.10   72
 16  \w    -90.00 -36.00   0.75   20.00    --  -30.00 134.60 -56.90   72
;
_diffrn_measurement_device 'four-circle diffractometer'
_diffrn_measurement_device_type 'Xcalibur, Eos'
_diffrn_measurement_method '\w and \f scans'
_diffrn_orient_matrix_type 'CrysAlisPro convention (1999,Acta A55,543-557)'
_diffrn_orient_matrix_UB_11 -0.0067068000
_diffrn_orient_matrix_UB_12 0.0025911000
_diffrn_orient_matrix_UB_13 -0.0357084000
_diffrn_orient_matrix_UB_21 0.0748404000
_diffrn_orient_matrix_UB_22 -0.0632422000
_diffrn_orient_matrix_UB_23 -0.0018759000
_diffrn_orient_matrix_UB_31 -0.0421601000
_diffrn_orient_matrix_UB_32 -0.1127391000
_diffrn_orient_matrix_UB_33 0.0001331000
_diffrn_radiation_monochromator graphite
_diffrn_radiation_probe x-ray
_diffrn_radiation_type MoK\a
_diffrn_radiation_wavelength 0.71073
_diffrn_reflns_av_R_equivalents 0.0989
_diffrn_reflns_av_unetI/netI 0.0663
_diffrn_reflns_Laue_measured_fraction_full 0.190
_diffrn_reflns_Laue_measured_fraction_max 0.169
_diffrn_reflns_limit_h_max 10
_diffrn_reflns_limit_h_min -10
_diffrn_reflns_limit_k_max 6
_diffrn_reflns_limit_k_min -6
_diffrn_reflns_limit_l_max 4
_diffrn_reflns_limit_l_min -4
_diffrn_reflns_number 442
_diffrn_reflns_point_group_measured_fraction_full 0.190
_diffrn_reflns_point_group_measured_fraction_max 0.169
_diffrn_reflns_theta_full 25.242
_diffrn_reflns_theta_max 26.972
_diffrn_reflns_theta_min 3.872
_diffrn_source 'fine-focus sealed X-ray tube'
_diffrn_source_type 'Enhance (Mo) X-ray Source'
_exptl_absorpt_coefficient_mu 0.087
_exptl_absorpt_correction_type none
_exptl_crystal_colour colourless
_exptl_crystal_colour_primary colourless
_exptl_crystal_density_diffrn 1.224
_exptl_crystal_description needle
_exptl_crystal_F_000 352
_exptl_crystal_recrystallization_method
; Crystal grown in diamond-anvil cell from MeOH:EtOH:H2O (VOL. 16:3:1) 
mixture at 0.10 GPa
;
_exptl_crystal_size_max 0.43
_exptl_crystal_size_mid 0.1
_exptl_crystal_size_min 0.1
_refine_diff_density_max 0.086
_refine_diff_density_min -0.070
_refine_diff_density_rms 0.024
_refine_ls_extinction_method none
_refine_ls_goodness_of_fit_ref 0.962
_refine_ls_hydrogen_treatment constr
_refine_ls_matrix_type full
_refine_ls_number_parameters 100
_refine_ls_number_reflns 442
_refine_ls_number_restraints 123
_refine_ls_restrained_S_all 0.863
_refine_ls_R_factor_all 0.1218
_refine_ls_R_factor_gt 0.0610
_refine_ls_shift/su_max 0.000
_refine_ls_shift/su_mean 0.000
_refine_ls_structure_factor_coef Fsqd
_refine_ls_weighting_details 'w=1/[\s^2^(Fo^2^)+(0.1127P)^2^] where P=(Fo^2^+2Fc^2^)/3'
_refine_ls_weighting_scheme calc
_refine_ls_wR_factor_gt 0.1485
_refine_ls_wR_factor_ref 0.1681
_reflns_Friedel_coverage 0.000
_reflns_number_gt 238
_reflns_number_total 442
_reflns_threshold_expression 'I > 2\s(I)'
_cod_data_source_file lo5062sup1.cif
_cod_data_source_block BZC_a1
_cod_database_code 2108575
_chemical_oxdiff_formula 'C36  H44  N4  O8  '
_shelx_space_group_comment
;
The symmetry employed for this shelxl refinement is uniquely defined
by the following loop, which should always be used as a source of
symmetry information in preference to the above space-group names.
They are only intended as comments.
;
_shelx_estimated_absorpt_t_max 0.991
_shelx_estimated_absorpt_t_min 0.964
_olex2_refinement_description
;
1. Twinned data refinement
 Scales: 0.725(7)
 0.275(7)
2. Fixed Uiso
 At 1.2 times of:
  All C(H) groups, All C(H,H) groups, All N(H,H) groups
 At 1.5 times of:
  All C(H,H,H) groups
3. Restrained planarity
 N1, C1, C6, C5, C4, C7, C3, C2
 with sigma of 0.01
4. Rigid bond restraints
 C8, C9, O2
 with sigma for 1-2 distances of 0.01 and sigma for 1-3 distances of 0.02
 N1, C1
 with sigma for 1-2 distances of 0.01 and sigma for 1-3 distances of 0.01
5. Uiso/Uaniso restraints and constraints
C9 \\sim C8: within 2A with sigma of 0.01 and sigma for terminal atoms of 0.02
O1 \\sim O2: within 2A with sigma of 0.01 and sigma for terminal atoms of 0.02
O1 \\sim C7 \\sim O2: within 2A with sigma of 0.01 and sigma for terminal atoms
of 0.02
C4 \\sim C5 \\sim C6 \\sim C1 \\sim C3 \\sim C2: within 2A with sigma of 0.04
and sigma for terminal atoms of 0.08
Uanis(C8) \\sim Ueq, Uanis(C9) \\sim Ueq: with sigma of 0.05 and sigma for
terminal atoms of 0.1
Uanis(C7) \\sim Ueq, Uanis(C4) \\sim Ueq, Uanis(C5) \\sim Ueq, Uanis(C6) \\sim
Ueq, Uanis(C1) \\sim Ueq, Uanis(C2) \\sim Ueq, Uanis(C3) \\sim Ueq, Uanis(N1)
\\sim Ueq: with sigma of 0.1 and sigma for terminal atoms of 0.2
6.a Rotating group:
 N1(H1A,H1B)
6.b Secondary CH2 refined with riding coordinates:
 C8(H8A,H8B)
6.c Aromatic/amide H refined with riding coordinates:
 C3(H3), C2(H2), C6(H6), C5(H5)
6.d Fitted hexagon refined as free rotating group:
 C4(C3,C2,C1,C6,C5)
6.e Idealised Me refined as rotating group:
 C9(H9A,H9B,H9C)
;
_olex2_submission_special_instructions 'No special instructions were received'
_oxdiff_exptl_absorpt_empirical_details
;
Empirical correction (ABSPACK) includes:
- Frame scaling
;
_oxdiff_exptl_absorpt_empirical_full_max 1.266
_oxdiff_exptl_absorpt_empirical_full_min 0.865
_oxdiff_twin_integration_method simultaneous
_oxdiff_twin_items 2
_twin_special_details
;
Component 2 rotated by 179.9860\% 
 around [0.00 -0.00 1.00] (reciprocal) or [0.07 0.00 1.00] (direct)
;

loop_
_space_group_symop_operation_xyz
'x, y, z'
'-x, y+1/2, -z+1/2'
'-x, -y, -z'
'x, -y-1/2, z-1/2'

loop_
_atom_site_label
_atom_site_type_symbol
_atom_site_fract_x
_atom_site_fract_y
_atom_site_fract_z
_atom_site_U_iso_or_equiv
_atom_site_adp_type
_atom_site_occupancy
_atom_site_site_symmetry_order
_atom_site_calc_flag
_atom_site_refinement_flags_posn
_atom_site_refinement_flags_adp
O1 O 0.2304(6) 0.4101(11) 0.1336(12) 0.090(19) Uani 1 1 d . U
N1 N 0.9728(8) 0.1430(11) 0.2044(11) 0.07(3) Uani 1 1 d . U
H1A H 1.0542 0.1890 0.1786 0.086 Uiso 1 1 d GR .
H1B H 0.9737 -0.0196 0.2046 0.086 Uiso 1 1 d GR .
C4 C 0.5209(5) 0.4076(11) 0.1421(8) 0.091(19) Uani 1 1 d . U
C3 C 0.6626(7) 0.5269(10) 0.1235(8) 0.096(19) Uani 1 1 d G U
H3 H 0.6559 0.6666 0.0970 0.115 Uiso 1 1 calc R .
C2 C 0.8142(5) 0.4375(12) 0.1446(8) 0.098(19) Uani 1 1 d G U
H2 H 0.9090 0.5174 0.1322 0.118 Uiso 1 1 calc R .
C1 C 0.8241(6) 0.2288(11) 0.1842(8) 0.095(19) Uani 1 1 d G U
C6 C 0.6824(9) 0.1094(10) 0.2028(8) 0.096(19) Uani 1 1 d G U
H6 H 0.6891 -0.0303 0.2293 0.115 Uiso 1 1 calc R .
C5 C 0.5308(6) 0.1988(12) 0.1817(8) 0.102(19) Uani 1 1 d G U
H5 H 0.4361 0.1189 0.1942 0.122 Uiso 1 1 calc R .
C7 C 0.3627(11) 0.4953(15) 0.1216(12) 0.076(18) Uani 1 1 d . U
O2 O 0.3664(7) 0.6853(10) 0.0791(13) 0.086(18) Uani 1 1 d . U
C8 C 0.2142(9) 0.7863(16) 0.055(2) 0.074(18) Uani 1 1 d . U
H8A H 0.1562 0.8611 0.0910 0.089 Uiso 1 1 calc R .
H8B H 0.1462 0.6578 0.0354 0.089 Uiso 1 1 calc R .
C9 C 0.2526(9) 0.9823(17) 0.0009(19) 0.076(18) Uani 1 1 d . U
H9A H 0.2862 0.9020 -0.0391 0.114 Uiso 1 1 calc GR .
H9B H 0.3386 1.0875 0.0172 0.114 Uiso 1 1 calc GR .
H9C H 0.1565 1.0781 -0.0086 0.114 Uiso 1 1 calc GR .

loop_
_atom_site_aniso_label
_atom_site_aniso_U_11
_atom_site_aniso_U_22
_atom_site_aniso_U_33
_atom_site_aniso_U_23
_atom_site_aniso_U_13
_atom_site_aniso_U_12
O1 0.057(4) 0.100(4) 0.11(6) 0.023(10) -0.008(11) 0.000(3)
N1 0.076(5) 0.076(4) 0.06(10) 0.022(10) 0.029(14) 0.004(3)
C4 0.050(5) 0.056(5) 0.17(6) -0.008(11) 0.035(13) 0.002(4)
C3 0.063(5) 0.065(5) 0.16(6) 0.013(15) -0.003(13) -0.005(4)
C2 0.068(6) 0.062(5) 0.17(6) -0.006(14) 0.026(14) -0.007(4)
C1 0.064(5) 0.054(5) 0.17(6) -0.035(13) 0.027(12) -0.003(4)
C6 0.078(6) 0.057(5) 0.15(6) -0.015(13) 0.041(17) -0.012(5)
C5 0.096(7) 0.051(5) 0.16(6) -0.024(15) 0.062(16) -0.004(5)
C7 0.060(5) 0.058(4) 0.11(5) 0.006(12) 0.008(12) 0.001(4)
O2 0.069(4) 0.081(4) 0.11(5) 0.021(11) 0.020(9) 0.013(3)
C8 0.058(5) 0.091(6) 0.07(6) 0.000(16) -0.014(12) 0.009(5)
C9 0.080(6) 0.084(5) 0.06(6) -0.005(16) -0.046(15) 0.006(4)

loop_
_atom_type_symbol
_atom_type_description
_atom_type_scat_dispersion_real
_atom_type_scat_dispersion_imag
_atom_type_scat_source
C C 0.0033 0.0016 'International Tables Vol C Tables 4.2.6.8 and 6.1.1.4'
H H 0.0000 0.0000 'International Tables Vol C Tables 4.2.6.8 and 6.1.1.4'
N N 0.0061 0.0033 'International Tables Vol C Tables 4.2.6.8 and 6.1.1.4'
O O 0.0106 0.0060 'International Tables Vol C Tables 4.2.6.8 and 6.1.1.4'

loop_
_geom_angle_atom_site_label_1
_geom_angle_atom_site_label_2
_geom_angle_atom_site_label_3
_geom_angle
H1A N1 H1B 106.0
C1 N1 H1A 114.1
C1 N1 H1B 110.7
C3 C4 C5 120.0
C3 C4 C7 121.5(7)
C5 C4 C7 118.5(7)
C4 C3 H3 120.0
C4 C3 C2 120.0
C2 C3 H3 120.0
C3 C2 H2 120.0
C1 C2 C3 120.0
C1 C2 H2 120.0
N1 C1 C2 119.5(5)
N1 C1 C6 120.5(5)
C6 C1 C2 120.0
C1 C6 H6 120.0
C1 C6 C5 120.0
C5 C6 H6 120.0
C4 C5 H5 120.0
C6 C5 C4 120.0
C6 C5 H5 120.0
O1 C7 C4 128.5(12)
O1 C7 O2 117.3(11)
O2 C7 C4 113.9(9)
C7 O2 C8 118.6(13)
O2 C8 H8A 110.1
O2 C8 H8B 110.1
O2 C8 C9 108.1(13)
H8A C8 H8B 108.4
C9 C8 H8A 110.1
C9 C8 H8B 110.1
C8 C9 H9A 109.5
C8 C9 H9B 109.5
C8 C9 H9C 109.5
H9A C9 H9B 109.5
H9A C9 H9C 109.5
H9B C9 H9C 109.5

loop_
_geom_bond_atom_site_label_1
_geom_bond_atom_site_label_2
_geom_bond_distance
O1 C7 1.210(10)
N1 H1A 0.8914
N1 H1B 0.8871
N1 C1 1.357(8)
C4 C3 1.3900
C4 C5 1.3900
C4 C7 1.432(12)
C3 H3 0.9300
C3 C2 1.3900
C2 H2 0.9300
C2 C1 1.3900
C1 C6 1.3900
C6 H6 0.9300
C6 C5 1.3900
C5 H5 0.9300
C7 O2 1.34(2)
O2 C8 1.44(2)
C8 H8A 0.9700
C8 H8B 0.9700
C8 C9 1.56(3)
C9 H9A 0.9600
C9 H9B 0.9600
C9 H9C 0.9600

loop_
_twin_individual_id
_twin_individual_mass_fraction_refined
_oxdiff_twin_reflns_isolated
_oxdiff_twin_reflns_overlapped
_twin_individual_twin_lattice_type
_twin_individual_twin_matrix_11
_twin_individual_twin_matrix_12
_twin_individual_twin_matrix_13
_twin_individual_twin_matrix_21
_twin_individual_twin_matrix_22
_twin_individual_twin_matrix_23
_twin_individual_twin_matrix_31
_twin_individual_twin_matrix_32
_twin_individual_twin_matrix_33
1 0.725(7) 1116 1582 ref 1.0000 0.0000 0.0000 0.0000 1.0000 0.0000 0.0000 0.0000 1.0000
2 0.275(7) 660 1582 nmt -0.9999 0.0000 -0.0001 0.0001 -1.0000 -0.0003 0.1482 0.0012 1.0012

_cod_database_fobs_code 2108575
